data_4301396
loop_
_publ_author_name
'Sethu Ramakrishnan'
'Venugopal Rajendiran'
'Mallayan Palaniandavar'
'Vaiyapuri Subbarayan Periasamy'
'Bangalore Suresh Srinag'
'Hanumanthappa Krishnamurthy'
'Mohammad Abdulkader Akbarsha'

_publ_section_title
;
Induction of Cell Death by Ternary Copper(II) Complexes of l-Tyrosine and
Diimines: Role of Coligands on DNA Binding and Cleavage and Anticancer
Activity
;
_journal_name_full 'Inorganic Chemistry'
_journal_page_first 1309
_journal_page_last 1322
_journal_paper_doi 10.1021/ic801144x
_journal_volume 48
_journal_year 2009
_chemical_formula_moiety 'C20 H16 Cl Cu N3 O6, C23 H19 Cu N3 O4, 2(Cl O4), 3(O)'
_chemical_formula_sum 'C2.56 H2.44 Cl0.22 Cu0.11 F0 N0.33 O1.22'
_chemical_formula_weight 535.66
_chemical_name_common '[Cu(l-tyr)(5,6-dmp)](ClO4)'
_chemical_name_systematic 'tris diimine copper(II)'
_space_group_IT_number 19
_symmetry_cell_setting orthorhombic
_symmetry_space_group_name_Hall 'P 2ac 2ab'
_symmetry_space_group_name_H-M 'P 21 21 21'
_atom_sites_solution_hydrogens geom
_atom_sites_solution_primary direct
_atom_sites_solution_secondary difmap
_audit_creation_method SHELXL-97
_cell_angle_alpha 90.00
_cell_angle_beta 90.00
_cell_angle_gamma 90.00
_cell_formula_units_Z 9
_cell_length_a 7.5362(6)
_cell_length_b 18.4379(14)
_cell_length_c 35.228(3)
_cell_measurement_reflns_used 25
_cell_measurement_temperature 293(2)
_cell_measurement_theta_max 28.3
_cell_measurement_theta_min 2.1
_cell_volume 4895.0(7)
_computing_cell_refinement CAD4
_computing_data_collection 'CAD4 Mach2'
_computing_data_reduction SHELXL-97
_computing_molecular_graphics PLATON
_computing_publication_material PLATON
_computing_structure_refinement 'SHELXL-97 (Sheldrick, 1997)'
_computing_structure_solution 'SHELXS-97 (Sheldrick, 1997)'
_diffrn_ambient_temperature 293(2)
_diffrn_measured_fraction_theta_full 0.992
_diffrn_measured_fraction_theta_max 0.992
_diffrn_measurement_device_type 'Enraf-Nonius CAD4 Mach2'
_diffrn_measurement_method 'theta-2theta scan'
_diffrn_radiation_monochromator graphite
_diffrn_radiation_source 'fine-focus sealed tube'
_diffrn_radiation_type MoK\a
_diffrn_radiation_wavelength 0.71073
_diffrn_reflns_av_R_equivalents 0.0784
_diffrn_reflns_av_sigmaI/netI 0.1071
_diffrn_reflns_limit_h_max 10
_diffrn_reflns_limit_h_min -9
_diffrn_reflns_limit_k_max 24
_diffrn_reflns_limit_k_min -24
_diffrn_reflns_limit_l_max 46
_diffrn_reflns_limit_l_min -32
_diffrn_reflns_number 33256
_diffrn_reflns_theta_full 28.34
_diffrn_reflns_theta_max 28.34
_diffrn_reflns_theta_min 2.06
_diffrn_standards_decay_% 0.5
_diffrn_standards_interval_time 1
_diffrn_standards_number 3
_exptl_absorpt_coefficient_mu 0.148
_exptl_absorpt_correction_type none
_exptl_crystal_colour Green
_exptl_crystal_density_diffrn 0.221
_exptl_crystal_density_method 'not measured'
_exptl_crystal_description Rectangular
_exptl_crystal_F_000 332
_exptl_crystal_size_max 0.21
_exptl_crystal_size_mid 0.15
_exptl_crystal_size_min 0.10
_refine_diff_density_max 2.506
_refine_diff_density_min -1.551
_refine_diff_density_rms 0.143
_refine_ls_abs_structure_details 'Flack H D (1983), Acta Cryst. A39, 876-881'
_refine_ls_abs_structure_Flack 0.014(16)
_refine_ls_extinction_method none
_refine_ls_goodness_of_fit_ref 1.031
_refine_ls_hydrogen_treatment mixed
_refine_ls_matrix_type full
_refine_ls_number_parameters 705
_refine_ls_number_reflns 12016
_refine_ls_number_restraints 0
_refine_ls_restrained_S_all 1.031
_refine_ls_R_factor_all 0.0893
_refine_ls_R_factor_gt 0.0683
_refine_ls_shift/su_max 0.308
_refine_ls_shift/su_mean 0.005
_refine_ls_structure_factor_coef Fsqd
_refine_ls_weighting_details 'calc w=1/[\s^2^(Fo^2^)+(0.0952P)^2^+2.8982P] where P=(Fo^2^+2Fc^2^)/3'
_refine_ls_weighting_scheme calc
_refine_ls_wR_factor_gt 0.1666
_refine_ls_wR_factor_ref 0.1796
_reflns_number_gt 9446
_reflns_number_total 12016
_reflns_threshold_expression >2sigma(I)
_cod_data_source_file ic801144x_si_001.cif
_cod_data_source_block mpsr2
_cod_depositor_comments
;
The following automatic conversions were performed:
'_symmetry_cell_setting' value 'Orthorhombic' changed to 'orthorhombic'
according to '/home/saulius/struct/CIF-dictionaries/cif_core.dic'
dictionary named 'cif_core.dic' version 2.4.1 from 2010-06-29.

Automatic conversion script
Id: cif_fix_enum 1527 2010-12-29 10:47:43Z saulius 
;
_cod_database_code 4301396

loop_
_symmetry_equiv_pos_as_xyz
'x, y, z'
'x+1/2, -y+1/2, -z'
'-x, y+1/2, -z+1/2'
'-x+1/2, -y, z+1/2'

loop_
_atom_site_label
_atom_site_type_symbol
_atom_site_fract_x
_atom_site_fract_y
_atom_site_fract_z
_atom_site_U_iso_or_equiv
_atom_site_adp_type
_atom_site_occupancy
_atom_site_symmetry_multiplicity
_atom_site_calc_flag
_atom_site_refinement_flags
_atom_site_disorder_assembly
_atom_site_disorder_group
Cu1 Cu 0.22222(9) 0.88062(3) 0.912330(19) 0.01049(15) Uani 1 1 d . . .
Cu2 Cu 0.97110(9) 0.58532(3) 0.930722(19) 0.01089(15) Uani 1 1 d . . .
C1 C 0.0717(7) 0.8720(3) 0.83220(16) 0.0163(12) Uani 1 1 d . . .
H1 H 0.116(3) 0.817(3) 0.83080(18) 0.009(3) Uiso 1 1 calc R . .
C2 C -0.0070(8) 0.9024(3) 0.80042(17) 0.0199(13) Uani 1 1 d . . .
H2 H -0.0245(13) 0.8733(18) 0.7774(14) 0.009(3) Uiso 1 1 calc R . .
C3 C -0.0603(8) 0.9738(3) 0.80143(17) 0.0176(13) Uani 1 1 d . . .
H3 H -0.107(3) 0.9937(14) 0.7811(14) 0.009(3) Uiso 1 1 calc R . .
C4 C -0.0402(8) 1.0152(3) 0.83460(17) 0.0151(12) Uani 1 1 d . . .
C5 C -0.0896(8) 1.0902(3) 0.83762(16) 0.0162(12) Uani 1 1 d . . .
C6 C -0.0669(8) 1.1268(3) 0.87099(16) 0.0158(12) Uani 1 1 d . . .
C7 C 0.0103(7) 1.0891(3) 0.90369(16) 0.0150(11) Uani 1 1 d . . .
C8 C 0.0374(8) 1.1211(3) 0.93957(16) 0.0181(12) Uani 1 1 d . . .
H8 H 0.009(2) 1.164(3) 0.9431(3) 0.009(3) Uiso 1 1 calc R . .
C9 C 0.1116(8) 1.0817(3) 0.96875(18) 0.0212(13) Uani 1 1 d . . .
H9 H 0.1300(14) 1.1038(14) 0.9937(15) 0.009(3) Uiso 1 1 calc R . .
C10 C 0.1599(8) 1.0099(3) 0.96217(17) 0.0185(13) Uani 1 1 d . . .
H10 H 0.223(3) 0.9771(17) 0.9867(12) 0.009(3) Uiso 1 1 calc R . .
C11 C 0.0597(7) 1.0168(3) 0.90016(16) 0.0122(11) Uani 1 1 d . . .
C12 C 0.0369(7) 0.9791(3) 0.86528(15) 0.0109(11) Uani 1 1 d . . .
C13 C -0.1114(10) 1.2036(3) 0.87620(18) 0.0262(16) Uani 1 1 d . . .
H13A H -0.150(7) 1.2213(11) 0.8550(10) 0.041(6) Uiso 1 1 calc R . .
H13B H -0.018(4) 1.2270(12) 0.8833(14) 0.041(6) Uiso 1 1 calc R . .
H13C H -0.193(6) 1.2076(4) 0.8933(13) 0.041(6) Uiso 1 1 calc R . .
C14 C -0.1731(9) 1.1261(3) 0.80321(18) 0.0234(14) Uani 1 1 d . . .
H14A H -0.277(6) 1.1013(19) 0.7965(9) 0.041(6) Uiso 1 1 calc R . .
H14B H -0.093(4) 1.125(2) 0.7829(10) 0.041(6) Uiso 1 1 calc R . .
H14C H -0.201(6) 1.174(2) 0.8090(5) 0.041(6) Uiso 1 1 calc R . .
C15 C 0.5417(8) 0.8425(3) 0.94565(15) 0.0113(11) Uani 1 1 d . . .
C16 C 0.5515(8) 0.8120(3) 0.90517(16) 0.0144(12) Uani 1 1 d . . .
H16 H 0.617(5) 0.764(3) 0.90594(17) 0.041(6) Uiso 1 1 calc R . .
C17 C 0.6530(8) 0.8636(3) 0.87916(16) 0.0167(12) Uani 1 1 d . . .
H17A H 0.773(5) 0.8674(4) 0.8884(4) 0.009(3) Uiso 1 1 calc R . .
H17B H 0.6584(9) 0.8422(10) 0.8542(11) 0.009(3) Uiso 1 1 calc R . .
C18 C 0.5778(7) 0.9397(3) 0.87537(16) 0.0126(11) Uani 1 1 d . . .
C19 C 0.5933(8) 0.9904(3) 0.90405(17) 0.0166(12) Uani 1 1 d . . .
H19 H 0.645(4) 0.9779(10) 0.9253(16) 0.009(3) Uiso 1 1 calc R . .
C20 C 0.5291(8) 1.0605(3) 0.90024(16) 0.0162(12) Uani 1 1 d . . .
H20 H 0.5398(10) 1.095(2) 0.9211(13) 0.009(3) Uiso 1 1 calc R . .
C21 C 0.4496(8) 1.0814(3) 0.86647(17) 0.0194(13) Uani 1 1 d . . .
C22 C 0.4331(8) 1.0315(3) 0.83726(18) 0.0166(12) Uani 1 1 d . . .
H22 H 0.381(4) 1.0449(10) 0.8153(15) 0.009(3) Uiso 1 1 calc R . .
C23 C 0.4956(7) 0.9621(3) 0.84133(17) 0.0156(13) Uani 1 1 d . . .
H23 H 0.4871(11) 0.939(2) 0.8272(13) 0.009(3) Uiso 1 1 calc R . .
C24 C 0.9182(8) 0.6740(3) 0.85954(17) 0.0173(12) Uani 1 1 d . . .
H24 H 0.967(4) 0.708(3) 0.8704(8) 0.009(3) Uiso 1 1 calc R . .
C25 C 0.8730(9) 0.6816(4) 0.82161(18) 0.0242(15) Uani 1 1 d . . .
H25 H 0.8917(17) 0.720(3) 0.8105(9) 0.009(3) Uiso 1 1 calc R . .
C26 C 0.7970(9) 0.6245(4) 0.80240(17) 0.0228(13) Uani 1 1 d . . .
C27 C 0.7586(8) 0.5604(3) 0.82156(16) 0.0144(12) Uani 1 1 d . . .
C28 C 0.6771(8) 0.4979(3) 0.80456(17) 0.0184(13) Uani 1 1 d . . .
C29 C 0.6473(8) 0.4345(3) 0.82540(17) 0.0166(12) Uani 1 1 d . . .
C30 C 0.6981(8) 0.4327(3) 0.86554(16) 0.0141(12) Uani 1 1 d . . .
C31 C 0.6719(8) 0.3719(3) 0.88927(18) 0.0163(12) Uani 1 1 d . . .
H31 H 0.625(4) 0.339(3) 0.8820(6) 0.009(3) Uiso 1 1 calc R . .
C32 C 0.7334(8) 0.3739(3) 0.92515(17) 0.0172(12) Uani 1 1 d . . .
H32 H 0.7211(12) 0.338(3) 0.9390(10) 0.009(3) Uiso 1 1 calc R . .
C33 C 0.8164(8) 0.4349(3) 0.93913(17) 0.0155(12) Uani 1 1 d . . .
H33 H 0.852(3) 0.4347(3) 0.9611(17) 0.009(3) Uiso 1 1 calc R . .
C34 C 0.7788(8) 0.4930(3) 0.88164(14) 0.0110(11) Uani 1 1 d . . .
C35 C 0.8102(7) 0.5580(3) 0.86047(15) 0.0098(11) Uani 1 1 d . . .
C36 C 0.6275(11) 0.5038(4) 0.76303(18) 0.0311(17) Uani 1 1 d . . .
H36A H 0.751(5) 0.508(3) 0.7455(7) 0.041(6) Uiso 1 1 calc R . .
H36B H 0.545(6) 0.553(2) 0.7585(3) 0.041(6) Uiso 1 1 calc R . .
H36C H 0.551(6) 0.455(2) 0.7544(5) 0.041(6) Uiso 1 1 calc R . .
C37 C 0.5593(9) 0.3678(3) 0.80930(18) 0.0254(15) Uani 1 1 d . . .
H37A H 0.529(6) 0.3765(11) 0.7810(12) 0.041(6) Uiso 1 1 calc R . .
H37B H 0.444(6) 0.3571(16) 0.8242(11) 0.041(6) Uiso 1 1 calc R . .
H37C H 0.645(4) 0.3240(18) 0.8116(12) 0.041(6) Uiso 1 1 calc R . .
C38 C 1.2893(8) 0.6483(3) 0.95013(15) 0.0120(11) Uani 1 1 d . . .
C39 C 1.3009(7) 0.5725(3) 0.96693(17) 0.0123(11) Uani 1 1 d . . .
H39 H 1.363(5) 0.5750(3) 0.991(2) 0.041(6) Uiso 1 1 calc R . .
C40 C 1.4009(8) 0.5216(3) 0.94022(16) 0.0171(12) Uani 1 1 d . . .
H40A H 1.506(5) 0.5395(9) 0.9365(2) 0.009(3) Uiso 1 1 calc R . .
H40B H 1.4144(11) 0.480(2) 0.9517(6) 0.009(3) Uiso 1 1 calc R . .
C41 C 1.3180(8) 0.5070(3) 0.90176(16) 0.0149(12) Uani 1 1 d . . .
C42 C 1.3277(8) 0.5564(3) 0.87242(16) 0.0154(12) Uani 1 1 d . . .
H42 H 1.376(4) 0.598(3) 0.8766(3) 0.009(3) Uiso 1 1 calc R . .
C46 C 1.2366(8) 0.4399(3) 0.89503(17) 0.0174(12) Uani 1 1 d . . .
H46 H 1.2278(10) 0.404(2) 0.9165(13) 0.009(3) Uiso 1 1 calc R . .
N1 N 0.0938(6) 0.9090(3) 0.86472(13) 0.0132(10) Uani 1 1 d . . .
N2 N 0.1365(6) 0.9776(2) 0.92894(13) 0.0114(9) Uani 1 1 d . . .
N3 N 0.3676(6) 0.7989(3) 0.89214(14) 0.0149(10) Uani 1 1 d . . .
N4 N 0.8869(6) 0.6138(2) 0.87941(13) 0.0114(9) Uani 1 1 d . . .
N5 N 0.8403(6) 0.4944(2) 0.91806(13) 0.0112(9) Uani 1 1 d . . .
N6 N 1.1154(6) 0.5470(2) 0.97431(12) 0.0115(9) Uani 1 1 d . . .
O1 O 0.3906(5) 0.8702(2) 0.95501(10) 0.0111(8) Uani 1 1 d . . .
O2 O 0.6752(5) 0.8428(2) 0.96575(11) 0.0160(9) Uani 1 1 d . . .
O3 O 0.3872(6) 1.1501(2) 0.86056(12) 0.0239(10) Uani 1 1 d . . .
O4 O 0.0135(6) 0.8104(2) 0.93902(12) 0.0204(9) Uani 1 1 d . . .
O5 O 1.1407(5) 0.66610(19) 0.93472(12) 0.0152(8) Uani 1 1 d . . .
O6 O 1.4227(5) 0.6865(2) 0.94979(13) 0.0192(9) Uani 1 1 d . . .
O8 O 0.7634(6) 0.6383(2) 0.96834(11) 0.0207(9) Uani 1 1 d . . .
O9 O -0.2618(9) 1.0417(3) 0.66357(19) 0.0548(17) Uani 1 1 d . . .
O10 O -0.1671(8) 0.9209(3) 0.64036(17) 0.0475(15) Uani 1 1 d . . .
O11 O -0.1191(7) 0.9571(3) 0.70671(12) 0.0261(11) Uani 1 1 d . . .
O12 O 0.2262(8) 0.7724(3) 0.76737(14) 0.0482(16) Uani 1 1 d . . .
O13 O 0.5206(9) 0.7993(3) 0.78439(17) 0.0517(17) Uani 1 1 d . . .
O14 O 0.3533(7) 0.7173(2) 0.81979(12) 0.0306(12) Uani 1 1 d . . .
O15 O 0.4470(7) 0.6856(3) 0.75896(13) 0.0304(11) Uani 1 1 d . . .
O16 O 1.0958(12) 0.3951(4) 1.0062(2) 0.035(2) Uiso 0.60 1 d P . .
O16A O 0.9576(15) 0.3396(6) 1.0125(3) 0.022(2) Uiso 0.40 1 d P . .
O17 O 1.3539(12) 0.3406(4) 0.9825(2) 0.0326(19) Uiso 0.60 1 d P . .
O17A O 1.2252(16) 0.3926(6) 0.9919(3) 0.024(2) Uiso 0.40 1 d P . .
O18 O 1.1914(10) 0.2757(3) 1.02132(19) 0.068(2) Uani 1 1 d . . .
O19 O 1.0868(7) 0.2993(3) 0.95911(15) 0.0354(13) Uani 1 1 d . . .
O20 O 0.4002(7) 1.2385(2) 0.91956(13) 0.0288(11) Uani 1 1 d . . .
O21 O 0.2531(7) 1.2041(3) 0.79164(13) 0.0308(11) Uani 1 1 d . . .
O22 O -0.0141(6) 0.8158(2) 0.70911(12) 0.0261(10) Uani 1 1 d . . .
Cl1 Cl 1.1525(3) 0.32698(8) 0.99411(5) 0.0309(4) Uani 1 1 d . . .
Cl2 Cl 0.3877(2) 0.74398(8) 0.78245(4) 0.0216(3) Uani 1 1 d . . .
Cl3 Cl -0.1811(14) 0.9723(5) 0.6711(4) 0.296(5) Uani 1 1 d . . .

loop_
_atom_site_aniso_label
_atom_site_aniso_U_11
_atom_site_aniso_U_22
_atom_site_aniso_U_33
_atom_site_aniso_U_23
_atom_site_aniso_U_13
_atom_site_aniso_U_12
Cu1 0.0095(3) 0.0107(3) 0.0113(3) -0.0001(3) -0.0004(3) 0.0017(3)
Cu2 0.0113(3) 0.0096(3) 0.0117(3) 0.0001(3) -0.0022(3) 0.0008(3)
C1 0.011(3) 0.019(3) 0.019(3) 0.002(2) 0.002(2) 0.000(2)
C2 0.017(3) 0.030(3) 0.013(3) 0.000(2) -0.005(2) 0.002(3)
C3 0.019(3) 0.022(3) 0.012(3) 0.005(2) -0.003(2) 0.004(2)
C4 0.006(3) 0.020(3) 0.019(3) 0.002(2) 0.001(2) 0.002(2)
C5 0.013(3) 0.021(3) 0.015(3) 0.010(2) 0.001(2) 0.001(2)
C6 0.014(3) 0.019(3) 0.015(3) 0.004(2) -0.002(2) -0.003(2)
C7 0.011(3) 0.014(2) 0.020(3) 0.004(2) 0.003(2) 0.003(2)
C8 0.024(3) 0.012(3) 0.018(3) 0.000(2) -0.003(3) 0.003(3)
C9 0.016(3) 0.024(3) 0.024(3) -0.006(3) -0.007(3) 0.005(3)
C10 0.016(3) 0.021(3) 0.019(3) -0.002(2) -0.007(2) 0.005(2)
C11 0.004(3) 0.015(3) 0.017(3) 0.005(2) 0.005(2) 0.000(2)
C12 0.003(2) 0.016(3) 0.013(3) 0.004(2) 0.002(2) -0.001(2)
C13 0.039(4) 0.020(3) 0.019(3) 0.005(3) 0.003(3) 0.012(3)
C14 0.020(3) 0.024(3) 0.027(3) 0.011(3) 0.006(3) 0.004(3)
C15 0.012(3) 0.009(2) 0.012(3) 0.000(2) 0.001(2) -0.002(2)
C16 0.016(3) 0.010(2) 0.017(3) 0.000(2) 0.000(2) -0.001(2)
C17 0.013(3) 0.029(3) 0.009(3) -0.002(2) 0.004(2) 0.000(2)
C18 0.004(3) 0.019(3) 0.014(3) 0.002(2) 0.000(2) -0.001(2)
C19 0.014(3) 0.022(3) 0.013(3) 0.002(2) 0.002(2) -0.007(2)
C20 0.016(3) 0.020(3) 0.013(3) 0.001(2) -0.002(2) -0.005(2)
C21 0.015(3) 0.024(3) 0.019(3) 0.005(3) 0.002(2) -0.010(3)
C22 0.011(3) 0.023(3) 0.016(3) 0.008(2) -0.003(2) -0.004(2)
C23 0.008(3) 0.024(3) 0.015(3) -0.004(2) 0.006(2) -0.003(2)
C24 0.016(3) 0.015(3) 0.021(3) 0.002(2) -0.002(2) -0.003(2)
C25 0.026(4) 0.028(3) 0.019(3) 0.015(3) -0.006(3) 0.001(3)
C26 0.018(3) 0.031(3) 0.019(3) 0.004(3) -0.006(3) -0.004(3)
C27 0.006(3) 0.021(3) 0.016(3) -0.001(2) 0.002(2) 0.004(2)
C28 0.011(3) 0.029(3) 0.015(3) -0.004(2) -0.003(2) 0.004(2)
C29 0.008(3) 0.024(3) 0.018(3) -0.002(2) 0.004(2) 0.001(2)
C30 0.008(3) 0.016(3) 0.018(3) -0.002(2) 0.002(2) 0.003(2)
C31 0.011(3) 0.007(2) 0.031(3) -0.002(2) 0.003(2) 0.003(2)
C32 0.021(3) 0.010(2) 0.021(3) 0.003(2) -0.002(2) 0.001(2)
C33 0.013(3) 0.018(3) 0.015(3) -0.002(2) 0.000(2) 0.003(2)
C34 0.014(3) 0.013(3) 0.006(2) -0.001(2) 0.005(2) 0.001(2)
C35 0.007(3) 0.013(3) 0.009(2) 0.000(2) 0.006(2) 0.004(2)
C36 0.042(4) 0.038(4) 0.013(3) 0.001(3) -0.004(3) -0.004(4)
C37 0.028(4) 0.026(3) 0.022(3) -0.013(3) -0.005(3) -0.001(3)
C38 0.015(3) 0.008(2) 0.013(3) -0.005(2) -0.001(2) 0.007(2)
C39 0.009(3) 0.011(3) 0.018(3) 0.002(2) 0.001(2) 0.000(2)
C40 0.017(3) 0.016(3) 0.018(3) -0.001(2) -0.005(2) 0.003(2)
C41 0.012(3) 0.016(3) 0.017(3) -0.005(2) 0.005(2) 0.003(2)
C42 0.017(3) 0.016(3) 0.013(3) -0.002(2) 0.003(2) 0.002(2)
C46 0.019(3) 0.018(3) 0.015(3) -0.002(2) 0.002(2) 0.006(2)
N1 0.006(2) 0.018(2) 0.016(2) 0.0002(19) 0.0023(19) 0.0001(19)
N2 0.007(2) 0.017(2) 0.010(2) 0.0011(18) 0.0012(19) -0.0012(18)
N3 0.009(2) 0.017(2) 0.019(3) -0.0024(19) -0.003(2) 0.0032(19)
N4 0.009(2) 0.013(2) 0.012(2) -0.0004(18) -0.0028(18) 0.0021(19)
N5 0.011(2) 0.010(2) 0.012(2) -0.0013(17) 0.0026(19) 0.0031(17)
N6 0.011(2) 0.016(2) 0.007(2) 0.0017(18) -0.0053(18) 0.0011(19)
O1 0.0088(18) 0.0160(19) 0.0084(18) -0.0004(15) 0.0009(15) 0.0041(15)
O2 0.012(2) 0.024(2) 0.012(2) -0.0025(16) -0.0002(16) -0.0016(17)
O3 0.027(3) 0.019(2) 0.026(2) 0.0069(18) -0.003(2) 0.0015(19)
O4 0.020(2) 0.0122(19) 0.029(2) 0.0065(17) 0.0074(19) 0.0031(17)
O5 0.012(2) 0.0102(18) 0.023(2) 0.0002(16) -0.0013(18) 0.0004(15)
O6 0.013(2) 0.016(2) 0.028(2) 0.0035(18) 0.0004(18) -0.0028(17)
O8 0.018(2) 0.027(2) 0.017(2) -0.0071(17) -0.0039(18) 0.0059(18)
O9 0.055(4) 0.039(3) 0.070(4) -0.003(3) 0.017(4) 0.011(3)
O10 0.047(4) 0.049(3) 0.047(3) -0.008(3) 0.005(3) -0.003(3)
O11 0.031(3) 0.039(3) 0.008(2) 0.0050(19) -0.007(2) -0.003(2)
O12 0.046(3) 0.078(4) 0.021(3) 0.003(3) 0.000(3) 0.040(3)
O13 0.074(5) 0.034(3) 0.048(4) 0.004(3) -0.020(3) -0.015(3)
O14 0.052(3) 0.026(2) 0.013(2) -0.0017(18) 0.003(2) 0.008(2)
O15 0.029(3) 0.033(3) 0.029(3) -0.012(2) -0.001(2) 0.012(2)
O18 0.090(6) 0.037(3) 0.079(5) 0.034(3) -0.045(4) 0.002(3)
O19 0.036(3) 0.025(2) 0.045(3) -0.002(2) -0.020(3) -0.001(2)
O20 0.037(3) 0.024(2) 0.026(2) -0.0042(19) -0.002(2) -0.001(2)
O21 0.032(3) 0.034(3) 0.026(2) 0.006(2) -0.003(2) 0.004(2)
O22 0.028(3) 0.028(2) 0.023(2) 0.0021(19) -0.005(2) -0.001(2)
Cl1 0.0548(12) 0.0151(7) 0.0227(8) 0.0056(6) -0.0051(8) 0.0054(7)
Cl2 0.0297(9) 0.0228(7) 0.0123(7) -0.0039(6) -0.0039(6) 0.0068(6)
Cl3 0.248(10) 0.202(8) 0.437(15) -0.100(9) -0.090(11) 0.012(8)

loop_
_atom_type_symbol
_atom_type_description
_atom_type_scat_dispersion_real
_atom_type_scat_dispersion_imag
_atom_type_scat_source
Cu Cu 0.3201 1.2651 'International Tables Vol C Tables 4.2.6.8 and 6.1.1.4'
C C 0.0033 0.0016 'International Tables Vol C Tables 4.2.6.8 and 6.1.1.4'
H H 0.0000 0.0000 'International Tables Vol C Tables 4.2.6.8 and 6.1.1.4'
N N 0.0061 0.0033 'International Tables Vol C Tables 4.2.6.8 and 6.1.1.4'
O O 0.0106 0.0060 'International Tables Vol C Tables 4.2.6.8 and 6.1.1.4'
Cl Cl 0.1484 0.1585 'International Tables Vol C Tables 4.2.6.8 and 6.1.1.4'
F F 0.0171 0.0103 'International Tables Vol C Tables 4.2.6.8 and 6.1.1.4'

loop_
_geom_angle_atom_site_label_1
_geom_angle_atom_site_label_2
_geom_angle_atom_site_label_3
_geom_angle
_geom_angle_site_symmetry_1
_geom_angle_site_symmetry_3
_geom_angle_publ_flag
O1 Cu1 N2 94.13(17) . . ?
O1 Cu1 N3 81.09(17) . . ?
N2 Cu1 N3 164.3(2) . . ?
O1 Cu1 N1 166.18(18) . . ?
N2 Cu1 N1 81.65(19) . . ?
N3 Cu1 N1 99.44(19) . . ?
O1 Cu1 O4 94.31(16) . . ?
N2 Cu1 O4 99.68(17) . . ?
N3 Cu1 O4 95.64(18) . . ?
N1 Cu1 O4 99.36(18) . . ?
O5 Cu2 N4 94.17(18) . . ?
O5 Cu2 N5 166.62(18) . . ?
N4 Cu2 N5 81.99(19) . . ?
O5 Cu2 N6 81.94(18) . . ?
N4 Cu2 N6 163.94(19) . . ?
N5 Cu2 N6 98.21(19) . . ?
O5 Cu2 O8 94.60(16) . . ?
N4 Cu2 O8 101.36(17) . . ?
N5 Cu2 O8 98.72(18) . . ?
N6 Cu2 O8 94.50(17) . . ?
N1 C1 C2 122.5(6) . . ?
C3 C2 C1 119.4(6) . . ?
C2 C3 C4 120.6(5) . . ?
C12 C4 C3 115.6(5) . . ?
C12 C4 C5 120.6(5) . . ?
C3 C4 C5 123.8(5) . . ?
C6 C5 C4 120.5(5) . . ?
C6 C5 C14 121.5(5) . . ?
C4 C5 C14 118.0(5) . . ?
C5 C6 C7 119.4(5) . . ?
C5 C6 C13 123.8(5) . . ?
C7 C6 C13 116.8(5) . . ?
C11 C7 C8 116.3(5) . . ?
C11 C7 C6 119.4(5) . . ?
C8 C7 C6 124.3(5) . . ?
C9 C8 C7 120.5(5) . . ?
C8 C9 C10 118.9(6) . . ?
N2 C10 C9 122.6(5) . . ?
N2 C11 C7 123.4(5) . . ?
N2 C11 C12 115.7(5) . . ?
C7 C11 C12 120.9(5) . . ?
N1 C12 C4 124.8(5) . . ?
N1 C12 C11 116.0(5) . . ?
C4 C12 C11 119.2(5) . . ?
O2 C15 O1 124.9(5) . . ?
O2 C15 C16 119.8(5) . . ?
O1 C15 C16 115.1(5) . . ?
N3 C16 C17 112.7(5) . . ?
N3 C16 C15 107.7(5) . . ?
C17 C16 C15 110.7(4) . . ?
C18 C17 C16 116.2(5) . . ?
C19 C18 C23 117.4(5) . . ?
C19 C18 C17 121.9(5) . . ?
C23 C18 C17 120.6(5) . . ?
C18 C19 C20 122.0(6) . . ?
C19 C20 C21 119.5(6) . . ?
O3 C21 C22 118.1(5) . . ?
O3 C21 C20 122.4(6) . . ?
C22 C21 C20 119.5(6) . . ?
C23 C22 C21 120.7(6) . . ?
C22 C23 C18 120.8(6) . . ?
N4 C24 C25 123.1(6) . . ?
C26 C25 C24 119.9(6) . . ?
C25 C26 C27 119.8(6) . . ?
C26 C27 C35 115.9(5) . . ?
C26 C27 C28 124.6(5) . . ?
C35 C27 C28 119.5(5) . . ?
C29 C28 C27 121.4(5) . . ?
C29 C28 C36 121.8(6) . . ?
C27 C28 C36 116.8(6) . . ?
C28 C29 C30 118.9(5) . . ?
C28 C29 C37 123.7(6) . . ?
C30 C29 C37 117.4(5) . . ?
C34 C30 C31 117.1(5) . . ?
C34 C30 C29 119.4(5) . . ?
C31 C30 C29 123.5(5) . . ?
C32 C31 C30 119.1(6) . . ?
C31 C32 C33 120.9(6) . . ?
N5 C33 C32 122.2(6) . . ?
N5 C34 C30 123.2(5) . . ?
N5 C34 C35 114.7(5) . . ?
C30 C34 C35 122.0(5) . . ?
N4 C35 C27 124.5(5) . . ?
N4 C35 C34 116.7(5) . . ?
C27 C35 C34 118.8(5) . . ?
O6 C38 O5 124.2(5) . . ?
O6 C38 C39 118.9(5) . . ?
O5 C38 C39 116.7(5) . . ?
N6 C39 C38 107.6(4) . . ?
N6 C39 C40 112.0(5) . . ?
C38 C39 C40 110.7(5) . . ?
C41 C40 C39 117.2(5) . . ?
C42 C41 C46 118.7(6) . . ?
C42 C41 C40 122.0(5) . . ?
C46 C41 C40 119.3(5) . . ?
C41 C42 O9 122.4(6) . 3_646 ?
O10 C46 C41 122.4(6) 3_646 . ?
C1 N1 C12 117.1(5) . . ?
C1 N1 Cu1 129.8(4) . . ?
C12 N1 Cu1 112.8(4) . . ?
C10 N2 C11 118.3(5) . . ?
C10 N2 Cu1 128.3(4) . . ?
C11 N2 Cu1 113.1(4) . . ?
C16 N3 Cu1 106.3(3) . . ?
C24 N4 C35 116.7(5) . . ?
C24 N4 Cu2 129.9(4) . . ?
C35 N4 Cu2 112.6(4) . . ?
C33 N5 C34 117.4(5) . . ?
C33 N5 Cu2 129.2(4) . . ?
C34 N5 Cu2 113.2(3) . . ?
C39 N6 Cu2 105.2(3) . . ?
C15 O1 Cu1 114.2(3) . . ?
C38 O5 Cu2 113.7(3) . . ?
C42 O9 Cl3 119.5(7) 3_656 . ?
C46 O10 Cl3 118.6(7) 3_656 . ?
O17A O16 Cl1 63.3(7) . . ?
O17A O16 O16A 131.7(10) . . ?
Cl1 O16 O16A 68.7(6) . . ?
O16 O16A Cl1 53.2(5) . . ?
O17A O17 Cl1 52.3(6) . . ?
O16 O17A Cl1 69.3(8) . . ?
O16 O17A O17 138.6(11) . . ?
Cl1 O17A O17 71.2(6) . . ?
O17A Cl1 O18 125.2(6) . . ?
O17A Cl1 O16 47.5(6) . . ?
O18 Cl1 O16 118.2(5) . . ?
O17A Cl1 O19 114.7(5) . . ?
O18 Cl1 O19 115.5(4) . . ?
O16 Cl1 O19 118.7(4) . . ?
O17A Cl1 O17 56.5(6) . . ?
O18 Cl1 O17 94.8(5) . . ?
O16 Cl1 O17 103.2(5) . . ?
O19 Cl1 O17 99.6(4) . . ?
O17A Cl1 O16A 105.4(6) . . ?
O18 Cl1 O16A 90.8(5) . . ?
O16 Cl1 O16A 58.1(5) . . ?
O19 Cl1 O16A 94.7(5) . . ?
O17 Cl1 O16A 160.6(5) . . ?
O12 Cl2 O14 108.3(3) . . ?
O12 Cl2 O15 109.1(3) . . ?
O14 Cl2 O15 109.3(3) . . ?
O12 Cl2 O13 110.7(4) . . ?
O14 Cl2 O13 109.2(3) . . ?
O15 Cl2 O13 110.2(4) . . ?
O11 Cl3 O10 121.9(8) . . ?
O11 Cl3 O9 119.6(8) . . ?
O10 Cl3 O9 118.5(9) . . ?

loop_
_geom_bond_atom_site_label_1
_geom_bond_atom_site_label_2
_geom_bond_distance
_geom_bond_site_symmetry_2
_geom_bond_publ_flag
Cu1 O1 1.977(4) . ?
Cu1 N2 1.990(5) . ?
Cu1 N3 1.994(5) . ?
Cu1 N1 2.006(5) . ?
Cu1 O4 2.244(4) . ?
Cu2 O5 1.968(4) . ?
Cu2 N4 1.986(4) . ?
Cu2 N5 1.995(5) . ?
Cu2 N6 2.010(4) . ?
Cu2 O8 2.272(4) . ?
C1 N1 1.343(7) . ?
C1 C2 1.385(8) . ?
C2 C3 1.377(8) . ?
C3 C4 1.404(8) . ?
C4 C12 1.395(8) . ?
C4 C5 1.436(8) . ?
C5 C6 1.367(8) . ?
C5 C14 1.518(8) . ?
C6 C7 1.466(8) . ?
C6 C13 1.466(8) . ?
C7 C11 1.391(8) . ?
C7 C8 1.410(8) . ?
C8 C9 1.378(8) . ?
C9 C10 1.393(8) . ?
C10 N2 1.325(7) . ?
C11 N2 1.372(7) . ?
C11 C12 1.421(8) . ?
C12 N1 1.363(7) . ?
C15 O2 1.230(7) . ?
C15 O1 1.291(7) . ?
C15 C16 1.535(8) . ?
C16 N3 1.479(7) . ?
C16 C17 1.527(8) . ?
C17 C18 1.519(8) . ?
C18 C19 1.382(8) . ?
C18 C23 1.411(8) . ?
C19 C20 1.386(8) . ?
C20 C21 1.387(8) . ?
C21 O3 1.368(7) . ?
C21 C22 1.385(9) . ?
C22 C23 1.372(8) . ?
C24 N4 1.333(7) . ?
C24 C25 1.386(8) . ?
C25 C26 1.376(9) . ?
C26 C27 1.391(9) . ?
C27 C35 1.425(8) . ?
C27 C28 1.436(8) . ?
C28 C29 1.399(9) . ?
C28 C36 1.514(8) . ?
C29 C30 1.465(8) . ?
C29 C37 1.507(8) . ?
C30 C34 1.388(8) . ?
C30 C31 1.412(8) . ?
C31 C32 1.347(8) . ?
C32 C33 1.379(8) . ?
C33 N5 1.337(7) . ?
C34 N5 1.364(7) . ?
C34 C35 1.431(7) . ?
C35 N4 1.355(7) . ?
C38 O6 1.228(7) . ?
C38 O5 1.287(7) . ?
C38 C39 1.519(7) . ?
C39 N6 1.498(7) . ?
C39 C40 1.528(8) . ?
C40 C41 1.516(8) . ?
C41 C42 1.379(8) . ?
C41 C46 1.402(8) . ?
C42 O9 1.388(9) 3_646 ?
C46 O10 1.397(8) 3_646 ?
O9 C42 1.388(9) 3_656 ?
O9 Cl3 1.441(10) . ?
O10 C46 1.397(8) 3_656 ?
O10 Cl3 1.442(11) . ?
O11 Cl3 1.369(12) . ?
O12 Cl2 1.428(5) . ?
O13 Cl2 1.431(6) . ?
O14 Cl2 1.429(5) . ?
O15 Cl2 1.429(5) . ?
O16 O17A 1.098(14) . ?
O16 Cl1 1.394(8) . ?
O16 O16A 1.477(13) . ?
O16A Cl1 1.622(11) . ?
O17 O17A 1.403(13) . ?
O17 Cl1 1.592(9) . ?
O17A Cl1 1.331(11) . ?
O18 Cl1 1.379(5) . ?
O19 Cl1 1.423(5) . ?
